data_7131816
loop_
_publ_author_name
'Weinert, Hanns M.'
'Schulte, Yannick'
'Gehlhaar, Alexander'
'W&#xf6;lper, Christoph'
'Haberhauer, Gebhard'
'Schulz, Stephan'

_publ_section_title
;
 Metal-coordinated distibene and dibismuthene dications - isoelectronic
 analogues of butadiene dications.
;
_journal_issue 50
_journal_name_full 'Chemical communications (Cambridge, England)'
_journal_page_first 7755
_journal_page_last 7758
_journal_paper_doi 10.1039/d3cc01844j
_journal_volume 59
_journal_year 2023
_chemical_formula_sum 'C73 H102 Bi F3 Ga2 N8 O3 S'
_chemical_formula_weight 1577.10
_space_group_crystal_system monoclinic
_space_group_IT_number 14
_space_group_name_Hall '-P 2yn'
_space_group_name_H-M_alt 'P 1 21/n 1'
_atom_sites_solution_hydrogens geom
_atom_sites_solution_primary direct
_atom_sites_solution_secondary difmap
_audit_creation_method SHELXL-2017/1
_audit_update_record
;
2023-05-09 deposited with the CCDC.	2023-05-26 downloaded from the CCDC.
;
_cell_angle_alpha 90
_cell_angle_beta 97.813(3)
_cell_angle_gamma 90
_cell_formula_units_Z 4
_cell_length_a 12.8030(14)
_cell_length_b 27.401(3)
_cell_length_c 26.932(3)
_cell_measurement_reflns_used 9916
_cell_measurement_temperature 100(2)
_cell_measurement_theta_max 29.32
_cell_measurement_theta_min 2.36
_cell_volume 9360.4(18)
_computing_cell_refinement 'BRUKER APEX3(v2019.1-0)'
_computing_data_collection 'BRUKER APEX3(v2019.1-0)'
_computing_data_reduction 'BRUKER APEX3(v2019.1-0)'
_computing_molecular_graphics 'ORTEP/PLATON (Spek)'
_computing_publication_material 'BRUKER AXS SHELXTL (c) 2008 / Vers. 2008/4'
_computing_structure_refinement 'SHELXL-2017/1 (Sheldrick, 2017)'
_computing_structure_solution 'BRUKER APEX3(v2019.1-0)'
_diffrn_ambient_temperature 100(2)
_diffrn_detector_area_resol_mean 512
_diffrn_measured_fraction_theta_full 0.999
_diffrn_measured_fraction_theta_max 0.996
_diffrn_measurement_device_type 'Bruker D8 KAPPA II (APEX II detector)'
_diffrn_measurement_method 'Data collection strategy APEX 3/Queen'
_diffrn_radiation_monochromator 'Triumph Goebel mirror'
_diffrn_radiation_type MoK\a
_diffrn_radiation_wavelength 0.71073
_diffrn_reflns_av_R_equivalents 0.0778
_diffrn_reflns_av_unetI/netI 0.0390
_diffrn_reflns_Laue_measured_fraction_full 0.999
_diffrn_reflns_Laue_measured_fraction_max 0.996
_diffrn_reflns_limit_h_max 18
_diffrn_reflns_limit_h_min -18
_diffrn_reflns_limit_k_max 39
_diffrn_reflns_limit_k_min -39
_diffrn_reflns_limit_l_max 38
_diffrn_reflns_limit_l_min -38
_diffrn_reflns_number 338101
_diffrn_reflns_point_group_measured_fraction_full 0.999
_diffrn_reflns_point_group_measured_fraction_max 0.996
_diffrn_reflns_theta_full 25.242
_diffrn_reflns_theta_max 30.679
_diffrn_reflns_theta_min 1.671
_diffrn_source 'fine-focus sealed tube'
_exptl_absorpt_coefficient_mu 2.515
_exptl_absorpt_correction_T_max 0.39
_exptl_absorpt_correction_T_min 0.24
_exptl_absorpt_correction_type numerical
_exptl_absorpt_process_details 'SADABS, Blessing, Acta Cryst 1995 A51 33-38'
_exptl_crystal_colour 'dark orange'
_exptl_crystal_density_diffrn 1.119
_exptl_crystal_description prism
_exptl_crystal_F_000 3232
_exptl_crystal_size_max 0.280
_exptl_crystal_size_mid 0.115
_exptl_crystal_size_min 0.067
_refine_diff_density_max 2.788
_refine_diff_density_min -4.260
_refine_diff_density_rms 0.088
_refine_ls_extinction_method none
_refine_ls_goodness_of_fit_ref 1.019
_refine_ls_hydrogen_treatment constr
_refine_ls_matrix_type full
_refine_ls_number_parameters 993
_refine_ls_number_reflns 28923
_refine_ls_number_restraints 316
_refine_ls_restrained_S_all 1.015
_refine_ls_R_factor_all 0.0704
_refine_ls_R_factor_gt 0.0402
_refine_ls_shift/su_max 0.003
_refine_ls_shift/su_mean 0.000
_refine_ls_structure_factor_coef Fsqd
_refine_ls_weighting_details 'w=1/[\s^2^(Fo^2^)+(0.0295P)^2^+14.1716P] where P=(Fo^2^+2Fc^2^)/3'
_refine_ls_weighting_scheme calc
_refine_ls_wR_factor_gt 0.0809
_refine_ls_wR_factor_ref 0.0913
_reflns_Friedel_coverage 0.000
_reflns_number_gt 20074
_reflns_number_total 28923
_reflns_threshold_expression 'I > 2\s(I)'
_cod_data_source_file d3cc01844j2.cif
_cod_data_source_block mw_149_2m_sq
_cod_original_cell_volume 9360.5(18)
_cod_original_sg_symbol_H-M 'P 21/n'
_cod_database_code 7131816
_shelx_shelxl_version_number 2017/1
_shelx_space_group_comment
; 
The symmetry employed for this shelxl refinement is uniquely defined 
by the following loop, which should always be used as a source of 
symmetry information in preference to the above space-group names. 
They are only intended as comments. 
;
_shelx_estimated_absorpt_t_min 0.539
_shelx_estimated_absorpt_t_max 0.850
_exptl_absorpt_special_details
;
 Crystal faces:

     H       K       L      d(mm)

   1.000   0.000   0.000   0.02100
   1.000   1.000  -1.000   0.02400
  -1.000  -1.000  -1.000   0.11400
   0.000   0.000  -1.000   0.01800
   0.000   0.000   1.000   0.04800
   0.000   1.000   1.000   0.03300
   0.000  -1.000  -1.000   0.01500
   0.000  -1.000   1.000   0.06700
   0.000   1.000  -1.000   0.01200
  -1.000   0.000   1.000   0.12900
  -1.000   2.000  -1.000   0.08400
   1.000  -2.000   1.000   0.04200
;

loop_
_space_group_symop_operation_xyz
'x, y, z'
'-x+1/2, y+1/2, -z+1/2'
'-x, -y, -z'
'x-1/2, -y-1/2, z-1/2'

loop_
_atom_site_label
_atom_site_type_symbol
_atom_site_fract_x
_atom_site_fract_y
_atom_site_fract_z
_atom_site_U_iso_or_equiv
_atom_site_adp_type
_atom_site_occupancy
_atom_site_site_symmetry_order
_atom_site_calc_flag
_atom_site_refinement_flags_posn
_atom_site_refinement_flags_adp
_atom_site_refinement_flags_occupancy
_atom_site_disorder_assembly
_atom_site_disorder_group
Bi1 Bi 0.20245(2) 0.27288(2) 0.39605(2) 0.03676(4) Uani 1 1 d . . . . .
Ga1 Ga 0.22599(2) 0.22326(2) 0.47946(2) 0.01531(5) Uani 1 1 d . . . . .
Ga2 Ga 0.17834(2) 0.21845(2) 0.31564(2) 0.01534(5) Uani 1 1 d . . . . .
N1 N 0.35654(17) 0.20001(8) 0.52194(8) 0.0195(4) Uani 1 1 d . . . . .
N2 N 0.18721(16) 0.26825(8) 0.53229(7) 0.0189(4) Uani 1 1 d . . . . .
N3 N 0.05085(16) 0.19003(7) 0.27469(8) 0.0183(4) Uani 1 1 d . . . . .
N4 N 0.21147(16) 0.26178(7) 0.26027(7) 0.0166(4) Uani 1 1 d . . . . .
N5 N 0.13052(17) 0.16579(8) 0.48907(8) 0.0203(4) Uani 1 1 d . . . . .
N6 N -0.0756(2) 0.05006(9) 0.50475(10) 0.0348(6) Uani 1 1 d . . . . .
N7 N 0.27952(17) 0.16218(8) 0.30789(8) 0.0208(4) Uani 1 1 d . . . . .
N8 N 0.4843(3) 0.04474(10) 0.29932(12) 0.0474(8) Uani 1 1 d . . . . .
C1 C 0.3674(2) 0.20234(10) 0.57202(9) 0.0220(5) Uani 1 1 d . . . . .
C2 C 0.2987(2) 0.22774(10) 0.59883(9) 0.0226(5) Uani 1 1 d . . . . .
H2 H 0.306547 0.221514 0.633845 0.027 Uiso 1 1 calc R U . . .
C3 C 0.2198(2) 0.26114(10) 0.58090(9) 0.0218(5) Uani 1 1 d . . . . .
C4 C 0.4578(2) 0.17656(12) 0.60352(10) 0.0314(6) Uani 1 1 d . . . . .
H4A H 0.437741 0.142714 0.609260 0.047 Uiso 1 1 calc R U . . .
H4B H 0.474215 0.193335 0.635770 0.047 Uiso 1 1 calc R U . . .
H4C H 0.519932 0.176924 0.585918 0.047 Uiso 1 1 calc R U . . .
C5 C 0.1705(2) 0.28947(12) 0.61982(10) 0.0307(6) Uani 1 1 d . . . . .
H5A H 0.158277 0.323232 0.608483 0.046 Uiso 1 1 calc R U . . .
H5B H 0.218055 0.289194 0.651575 0.046 Uiso 1 1 calc R U . . .
H5C H 0.103237 0.274390 0.624666 0.046 Uiso 1 1 calc R U . . .
C6 C 0.4417(2) 0.17937(9) 0.49836(9) 0.0196(5) Uani 1 1 d . . . . .
C7 C 0.4515(2) 0.12845(10) 0.49433(10) 0.0242(5) Uani 1 1 d . . . . .
C8 C 0.5372(2) 0.11036(11) 0.47294(11) 0.0314(6) Uani 1 1 d . . . . .
H8 H 0.545940 0.076084 0.470213 0.038 Uiso 1 1 calc R U . . .
C9 C 0.6092(2) 0.14127(12) 0.45572(12) 0.0327(7) Uani 1 1 d . . . . .
H9 H 0.667664 0.128209 0.441891 0.039 Uiso 1 1 calc R U . . .
C10 C 0.5966(2) 0.19103(11) 0.45854(11) 0.0296(6) Uani 1 1 d . . . . .
H10 H 0.645399 0.211920 0.445411 0.036 Uiso 1 1 calc R U . . .
C11 C 0.51354(19) 0.21159(10) 0.48031(10) 0.0219(5) Uani 1 1 d . . . . .
C12 C 0.3712(3) 0.09316(10) 0.51045(11) 0.0312(6) Uani 1 1 d . . . . .
H12 H 0.324939 0.112005 0.530626 0.037 Uiso 1 1 calc R U . . .
C13 C 0.4207(3) 0.05150(13) 0.54330(14) 0.0487(9) Uani 1 1 d . . . . .
H13A H 0.458844 0.029719 0.523159 0.073 Uiso 1 1 calc R U . . .
H13B H 0.365238 0.033146 0.556799 0.073 Uiso 1 1 calc R U . . .
H13C H 0.469901 0.064933 0.570992 0.073 Uiso 1 1 calc R U . . .
C14 C 0.3016(3) 0.07343(12) 0.46445(13) 0.0422(8) Uani 1 1 d . . . . .
H14A H 0.272313 0.100713 0.443479 0.063 Uiso 1 1 calc R U . . .
H14B H 0.243897 0.054258 0.475078 0.063 Uiso 1 1 calc R U . . .
H14C H 0.343673 0.052631 0.445195 0.063 Uiso 1 1 calc R U . . .
C15 C 0.5037(2) 0.26644(10) 0.48558(11) 0.0280(6) Uani 1 1 d . . . . .
H15 H 0.426823 0.274332 0.482375 0.034 Uiso 1 1 calc R U . . .
C16 C 0.5539(3) 0.28312(13) 0.53780(14) 0.0432(8) Uani 1 1 d . . . . .
H16A H 0.628521 0.273841 0.543037 0.065 Uiso 1 1 calc R U . . .
H16B H 0.517489 0.267509 0.563336 0.065 Uiso 1 1 calc R U . . .
H16C H 0.547778 0.318649 0.540387 0.065 Uiso 1 1 calc R U . . .
C17 C 0.5498(3) 0.29527(12) 0.44563(14) 0.0440(8) Uani 1 1 d . . . . .
H17A H 0.518291 0.284065 0.412384 0.066 Uiso 1 1 calc R U . . .
H17B H 0.626278 0.290317 0.449426 0.066 Uiso 1 1 calc R U . . .
H17C H 0.534595 0.330037 0.449273 0.066 Uiso 1 1 calc R U . . .
C18 C 0.1209(2) 0.30942(9) 0.51628(9) 0.0211(5) Uani 1 1 d . . . . .
C19 C 0.0108(2) 0.30534(10) 0.51146(10) 0.0265(6) Uani 1 1 d . . . . .
C20 C -0.0495(2) 0.34463(12) 0.49068(12) 0.0350(7) Uani 1 1 d . . . . .
H20 H -0.124239 0.342368 0.486886 0.042 Uiso 1 1 calc R U . . .
C21 C -0.0038(3) 0.38637(12) 0.47561(13) 0.0414(8) Uani 1 1 d . . . . .
H21 H -0.046621 0.412302 0.460938 0.050 Uiso 1 1 calc R U . . .
C22 C 0.1048(3) 0.39058(12) 0.48185(12) 0.0369(7) Uani 1 1 d . . . . .
H22 H 0.136165 0.419913 0.472234 0.044 Uiso 1 1 calc R U . . .
C23 C 0.1690(2) 0.35243(10) 0.50205(11) 0.0282(6) Uani 1 1 d . . . . .
C24 C -0.0449(2) 0.26037(11) 0.52747(12) 0.0299(6) Uani 1 1 d . . . . .
H24 H 0.009840 0.236706 0.542591 0.036 Uiso 1 1 calc R U . . .
C25 C -0.1156(3) 0.27329(14) 0.56729(14) 0.0439(8) Uani 1 1 d . . . . .
H25A H -0.170114 0.296366 0.553135 0.066 Uiso 1 1 calc R U . . .
H25B H -0.072750 0.288168 0.596285 0.066 Uiso 1 1 calc R U . . .
H25C H -0.148987 0.243562 0.577862 0.066 Uiso 1 1 calc R U . . .
C26 C -0.1093(3) 0.23592(13) 0.48245(14) 0.0429(8) Uani 1 1 d . . . . .
H26A H -0.166555 0.257707 0.468460 0.064 Uiso 1 1 calc R U . . .
H26B H -0.139067 0.205312 0.493076 0.064 Uiso 1 1 calc R U . . .
H26C H -0.063653 0.229049 0.456887 0.064 Uiso 1 1 calc R U . . .
C27 C 0.2880(2) 0.35890(11) 0.50971(14) 0.0388(8) Uani 1 1 d . . . . .
H27 H 0.320407 0.325680 0.510046 0.047 Uiso 1 1 calc R U . . .
C28 C 0.3247(3) 0.38266(16) 0.56042(15) 0.0581(11) Uani 1 1 d . . . . .
H28A H 0.401523 0.386480 0.564726 0.087 Uiso 1 1 calc R U . . .
H28B H 0.304709 0.361961 0.587271 0.087 Uiso 1 1 calc R U . . .
H28C H 0.291486 0.414758 0.561787 0.087 Uiso 1 1 calc R U . . .
C29 C 0.3295(3) 0.38825(13) 0.46871(15) 0.0511(10) Uani 1 1 d . . . . .
H29A H 0.302841 0.374222 0.435957 0.077 Uiso 1 1 calc R U . . .
H29B H 0.406715 0.387299 0.473662 0.077 Uiso 1 1 calc R U . . .
H29C H 0.305665 0.422152 0.470069 0.077 Uiso 1 1 calc R U . . .
C30 C 0.0358(2) 0.19179(9) 0.22462(9) 0.0210(5) Uani 1 1 d . . . . .
C31 C 0.1007(2) 0.21752(9) 0.19598(9) 0.0205(5) Uani 1 1 d . . . . .
H31 H 0.091616 0.210320 0.161159 0.025 Uiso 1 1 calc R U . . .
C32 C 0.17816(19) 0.25289(9) 0.21238(9) 0.0185(5) Uani 1 1 d . . . . .
C33 C -0.0551(2) 0.16441(11) 0.19542(10) 0.0315(6) Uani 1 1 d . . . . .
H33A H -0.064561 0.175388 0.160464 0.047 Uiso 1 1 calc R U . . .
H33B H -0.119651 0.170752 0.210153 0.047 Uiso 1 1 calc R U . . .
H33C H -0.039916 0.129340 0.196717 0.047 Uiso 1 1 calc R U . . .
C34 C 0.2227(2) 0.28104(10) 0.17195(9) 0.0243(5) Uani 1 1 d . . . . .
H34A H 0.178167 0.275934 0.139797 0.036 Uiso 1 1 calc R U . . .
H34B H 0.294358 0.269586 0.169544 0.036 Uiso 1 1 calc R U . . .
H34C H 0.224534 0.315876 0.180244 0.036 Uiso 1 1 calc R U . . .
C35 C -0.0320(2) 0.16867(10) 0.29934(9) 0.0218(5) Uani 1 1 d . . . . .
C36 C -0.0372(2) 0.11789(10) 0.30606(10) 0.0264(6) Uani 1 1 d . . . . .
C37 C -0.1220(3) 0.09915(12) 0.32760(11) 0.0338(7) Uani 1 1 d . . . . .
H37 H -0.127889 0.064882 0.331803 0.041 Uiso 1 1 calc R U . . .
C38 C -0.1976(3) 0.12967(13) 0.34291(12) 0.0386(7) Uani 1 1 d . . . . .
H38 H -0.254872 0.116321 0.357438 0.046 Uiso 1 1 calc R U . . .
C39 C -0.1898(2) 0.17925(13) 0.33711(11) 0.0338(7) Uani 1 1 d . . . . .
H39 H -0.241692 0.199879 0.348130 0.041 Uiso 1 1 calc R U . . .
C40 C -0.1074(2) 0.20004(10) 0.31539(10) 0.0257(6) Uani 1 1 d . . . . .
C41 C 0.0464(2) 0.08335(10) 0.29155(10) 0.0276(6) Uani 1 1 d . . . . .
H41 H 0.090492 0.101899 0.270081 0.033 Uiso 1 1 calc R U . . .
C42 C 0.0000(3) 0.03912(12) 0.26146(13) 0.0435(8) Uani 1 1 d . . . . .
H42A H -0.049316 0.050283 0.232663 0.065 Uiso 1 1 calc R U . . .
H42B H -0.037378 0.018349 0.282868 0.065 Uiso 1 1 calc R U . . .
H42C H 0.057007 0.020434 0.249593 0.065 Uiso 1 1 calc R U . . .
C43 C 0.1185(3) 0.06652(12) 0.33836(12) 0.0370(7) Uani 1 1 d . . . . .
H43A H 0.177092 0.047520 0.328402 0.055 Uiso 1 1 calc R U . . .
H43B H 0.078296 0.046185 0.358950 0.055 Uiso 1 1 calc R U . . .
H43C H 0.146325 0.095062 0.357740 0.055 Uiso 1 1 calc R U . . .
C44 C -0.1047(2) 0.25499(11) 0.30590(12) 0.0328(6) Uani 1 1 d . . . . .
H44 H -0.029328 0.264246 0.305446 0.039 Uiso 1 1 calc R U . . .
C45 C -0.1643(4) 0.26791(15) 0.25478(16) 0.0598(11) Uani 1 1 d . . . . .
H45A H -0.128953 0.253000 0.228475 0.090 Uiso 1 1 calc R U . . .
H45B H -0.165563 0.303441 0.250603 0.090 Uiso 1 1 calc R U . . .
H45C H -0.236669 0.255599 0.252340 0.090 Uiso 1 1 calc R U . . .
C46 C -0.1455(3) 0.28535(15) 0.34660(16) 0.0556(10) Uani 1 1 d . . . . .
H46A H -0.134529 0.320072 0.340246 0.083 Uiso 1 1 calc R U . . .
H46B H -0.107179 0.276441 0.379355 0.083 Uiso 1 1 calc R U . . .
H46C H -0.220883 0.279081 0.346396 0.083 Uiso 1 1 calc R U . . .
C47 C 0.2765(2) 0.30435(9) 0.27381(9) 0.0195(5) Uani 1 1 d . . . . .
C48 C 0.3862(2) 0.30145(10) 0.27620(10) 0.0238(5) Uani 1 1 d . . . . .
C49 C 0.4457(2) 0.34252(11) 0.29165(12) 0.0337(7) Uani 1 1 d . . . . .
H49 H 0.520302 0.341158 0.293427 0.040 Uiso 1 1 calc R U . . .
C50 C 0.3988(3) 0.38518(12) 0.30446(13) 0.0403(8) Uani 1 1 d . . . . .
H50 H 0.440853 0.412853 0.314878 0.048 Uiso 1 1 calc R U . . .
C51 C 0.2907(3) 0.38755(11) 0.30210(12) 0.0354(7) Uani 1 1 d . . . . .
H51 H 0.259061 0.417088 0.310945 0.043 Uiso 1 1 calc R U . . .
C52 C 0.2270(2) 0.34765(9) 0.28706(10) 0.0235(5) Uani 1 1 d . . . . .
C53 C 0.4432(2) 0.25534(10) 0.26353(10) 0.0244(5) Uani 1 1 d . . . . .
H53 H 0.388885 0.230251 0.251450 0.029 Uiso 1 1 calc R U . . .
C54 C 0.5122(2) 0.26399(12) 0.22179(12) 0.0332(7) Uani 1 1 d . . . . .
H54A H 0.545004 0.233173 0.213799 0.050 Uiso 1 1 calc R U . . .
H54B H 0.567216 0.287886 0.233201 0.050 Uiso 1 1 calc R U . . .
H54C H 0.468311 0.276421 0.191810 0.050 Uiso 1 1 calc R U . . .
C55 C 0.5108(2) 0.23524(12) 0.31025(12) 0.0346(7) Uani 1 1 d . . . . .
H55A H 0.538372 0.203115 0.302737 0.052 Uiso 1 1 calc R U . . .
H55B H 0.467632 0.232182 0.337489 0.052 Uiso 1 1 calc R U . . .
H55C H 0.569587 0.257561 0.320447 0.052 Uiso 1 1 calc R U . . .
C56 C 0.1086(2) 0.35177(10) 0.28401(12) 0.0306(6) Uani 1 1 d . . . . .
H56 H 0.080713 0.318454 0.289784 0.037 Uiso 1 1 calc R U . . .
C57 C 0.0595(3) 0.36813(15) 0.23205(13) 0.0472(9) Uani 1 1 d . . . . .
H57A H 0.077603 0.344748 0.207027 0.071 Uiso 1 1 calc R U . . .
H57B H 0.086656 0.400460 0.224927 0.071 Uiso 1 1 calc R U . . .
H57C H -0.017265 0.369709 0.230724 0.071 Uiso 1 1 calc R U . . .
C58 C 0.0723(3) 0.38578(13) 0.32330(13) 0.0443(8) Uani 1 1 d . . . . .
H58A H 0.091834 0.419446 0.316413 0.067 Uiso 1 1 calc R U . . .
H58B H 0.106240 0.376200 0.356700 0.067 Uiso 1 1 calc R U . . .
H58C H -0.004407 0.383500 0.321979 0.067 Uiso 1 1 calc R U . . .
C59 C 0.1283(2) 0.14296(10) 0.53364(10) 0.0246(5) Uani 1 1 d . . . . .
H59 H 0.175225 0.154059 0.561728 0.030 Uiso 1 1 calc R U . . .
C60 C 0.0626(2) 0.10494(10) 0.54059(10) 0.0259(6) Uani 1 1 d . . . . .
H60 H 0.065074 0.090300 0.572703 0.031 Uiso 1 1 calc R U . . .
C61 C -0.0089(2) 0.08751(9) 0.50006(11) 0.0245(5) Uani 1 1 d . . . . .
C62 C -0.0065(2) 0.11147(10) 0.45369(11) 0.0258(6) Uani 1 1 d . . . . .
H62 H -0.052958 0.101486 0.424939 0.031 Uiso 1 1 calc R U . . .
C63 C 0.0626(2) 0.14907(10) 0.45022(10) 0.0227(5) Uani 1 1 d . . . . .
H63 H 0.062717 0.164253 0.418509 0.027 Uiso 1 1 calc R U . . .
C64 C -0.0825(3) 0.02595(11) 0.55248(13) 0.0425(9) Uani 1 1 d . . . . .
H64A H -0.080892 -0.009507 0.547903 0.064 Uiso 1 1 calc R U . . .
H64B H -0.148583 0.035241 0.564550 0.064 Uiso 1 1 calc R U . . .
H64C H -0.022765 0.035929 0.577046 0.064 Uiso 1 1 calc R U . . .
C65 C -0.1537(3) 0.03498(13) 0.46297(15) 0.0498(9) Uani 1 1 d . . . . .
H65A H -0.122268 0.036172 0.431782 0.075 Uiso 1 1 calc R U . . .
H65B H -0.214424 0.057048 0.460409 0.075 Uiso 1 1 calc R U . . .
H65C H -0.176813 0.001594 0.468672 0.075 Uiso 1 1 calc R U . . .
C66 C 0.2827(2) 0.13745(10) 0.26452(10) 0.0244(5) Uani 1 1 d . . . . .
H66 H 0.236929 0.147758 0.235691 0.029 Uiso 1 1 calc R U . . .
C67 C 0.3479(2) 0.09845(10) 0.25957(11) 0.0294(6) Uani 1 1 d . . . . .
H67 H 0.345547 0.082128 0.228320 0.035 Uiso 1 1 calc R U . . .
C68 C 0.4188(3) 0.08281(10) 0.30168(12) 0.0332(7) Uani 1 1 d . . . . .
C69 C 0.4160(2) 0.10950(11) 0.34640(12) 0.0336(7) Uani 1 1 d . . . . .
H69 H 0.462369 0.101020 0.375722 0.040 Uiso 1 1 calc R U . . .
C70 C 0.3474(2) 0.14729(10) 0.34774(10) 0.0260(6) Uani 1 1 d . . . . .
H70 H 0.347240 0.164159 0.378549 0.031 Uiso 1 1 calc R U . . .
C71 C 0.4810(4) 0.01590(13) 0.25353(15) 0.0578(11) Uani 1 1 d . . . . .
H71A H 0.496089 0.037012 0.226004 0.087 Uiso 1 1 calc R U . . .
H71B H 0.410806 0.001452 0.245164 0.087 Uiso 1 1 calc R U . . .
H71C H 0.533908 -0.010112 0.258697 0.087 Uiso 1 1 calc R U . . .
C72 C 0.5589(5) 0.03121(18) 0.3442(2) 0.0922(19) Uani 1 1 d . . . . .
H72A H 0.605705 0.005207 0.335445 0.138 Uiso 1 1 calc R U . . .
H72B H 0.519320 0.019675 0.370593 0.138 Uiso 1 1 calc R U . . .
H72C H 0.600962 0.059782 0.356186 0.138 Uiso 1 1 calc R U . . .
S1_1 S 0.73062(15) 0.42184(7) 0.16594(6) 0.0267(4) Uani 0.421(2) 1 d D . P A 1
F1_1 F 0.7539(4) 0.47185(15) 0.24927(18) 0.0440(12) Uani 0.421(2) 1 d D . P A 1
F2_1 F 0.7720(6) 0.3944(3) 0.2597(3) 0.048(2) Uani 0.421(2) 1 d D . P A 1
F3_1 F 0.6168(6) 0.4256(3) 0.2403(4) 0.0420(19) Uani 0.421(2) 1 d D . P A 1
O1_1 O 0.6714(7) 0.4637(3) 0.1429(3) 0.042(2) Uani 0.421(2) 1 d D . P A 1
O2_1 O 0.8438(4) 0.4240(2) 0.1657(2) 0.0389(15) Uani 0.421(2) 1 d D . P A 1
O3_1 O 0.6828(6) 0.3746(2) 0.1535(3) 0.0408(17) Uani 0.421(2) 1 d D . P A 1
C1_1 C 0.7180(6) 0.4288(2) 0.2319(3) 0.0304(15) Uani 0.421(2) 1 d D . P A 1
S1_2 S 0.6932(4) 0.45068(17) 0.16177(16) 0.0319(9) Uani 0.371(3) 1 d D . P B 2
F1_2 F 0.6437(7) 0.3582(2) 0.1522(3) 0.0508(19) Uani 0.371(3) 1 d D . P B 2
F2_2 F 0.6308(8) 0.3883(3) 0.2247(2) 0.078(3) Uani 0.371(3) 1 d D . P B 2
F3_2 F 0.7835(6) 0.3722(3) 0.2041(4) 0.103(3) Uani 0.371(3) 1 d D . P B 2
O1_2 O 0.7579(7) 0.4431(3) 0.1222(3) 0.0478(19) Uani 0.371(3) 1 d D . P B 2
O2_2 O 0.5838(6) 0.4625(5) 0.1454(4) 0.043(2) Uani 0.371(3) 1 d D . P B 2
O3_2 O 0.7430(8) 0.4789(3) 0.2039(3) 0.052(2) Uani 0.371(3) 1 d D . P B 2
C1_2 C 0.6875(8) 0.3889(4) 0.1869(3) 0.048(2) Uani 0.371(3) 1 d D . P B 2
S1_3 S 0.7300(6) 0.4527(3) 0.1726(3) 0.0326(16) Uani 0.208(3) 1 d D . P C 3
F1_3 F 0.7926(13) 0.3965(9) 0.2469(8) 0.106(9) Uani 0.208(3) 1 d D . P C 3
F2_3 F 0.6679(13) 0.3649(6) 0.1957(8) 0.116(7) Uani 0.208(3) 1 d D . P C 3
F3_3 F 0.6332(15) 0.4217(11) 0.2465(11) 0.096(8) Uani 0.208(3) 1 d D . P C 3
O1_3 O 0.7786(14) 0.4915(6) 0.2044(7) 0.064(5) Uani 0.208(3) 1 d D . P C 3
O2_3 O 0.7988(11) 0.4269(6) 0.1436(7) 0.058(4) Uani 0.208(3) 1 d D . P C 3
O3_3 O 0.6247(10) 0.4636(9) 0.1470(8) 0.038(4) Uani 0.208(3) 1 d D . P C 3
C1_3 C 0.7025(12) 0.4067(7) 0.2172(8) 0.071(5) Uani 0.208(3) 1 d D . P C 3

loop_
_atom_site_aniso_label
_atom_site_aniso_U_11
_atom_site_aniso_U_22
_atom_site_aniso_U_33
_atom_site_aniso_U_23
_atom_site_aniso_U_13
_atom_site_aniso_U_12
Bi1 0.07626(10) 0.01733(5) 0.01318(4) 0.00095(4) -0.00660(5) -0.00535(5)
Ga1 0.01493(12) 0.01845(12) 0.01223(11) 0.00052(9) 0.00070(9) -0.00052(10)
Ga2 0.01472(12) 0.01832(12) 0.01259(11) 0.00083(9) 0.00049(9) -0.00143(10)
N1 0.0174(10) 0.0247(10) 0.0160(9) 0.0007(8) 0.0007(8) 0.0038(8)
N2 0.0169(10) 0.0238(10) 0.0159(9) -0.0024(8) 0.0023(8) 0.0015(8)
N3 0.0160(10) 0.0216(10) 0.0167(9) 0.0012(8) 0.0000(8) -0.0040(8)
N4 0.0148(10) 0.0201(10) 0.0149(9) 0.0006(7) 0.0025(8) -0.0024(8)
N5 0.0208(11) 0.0229(10) 0.0172(10) 0.0009(8) 0.0030(8) -0.0032(8)
N6 0.0446(16) 0.0235(12) 0.0399(14) -0.0063(10) 0.0189(12) -0.0125(11)
N7 0.0184(11) 0.0208(10) 0.0228(11) 0.0047(8) 0.0020(9) -0.0001(8)
N8 0.059(2) 0.0340(15) 0.0517(18) 0.0132(13) 0.0153(15) 0.0228(14)
C1 0.0200(13) 0.0275(13) 0.0172(11) 0.0010(9) -0.0024(10) 0.0009(10)
C2 0.0226(12) 0.0337(13) 0.0107(10) 0.0013(10) -0.0004(9) -0.0021(11)
C3 0.0171(12) 0.0303(13) 0.0183(11) -0.0030(10) 0.0036(9) -0.0030(10)
C4 0.0310(16) 0.0410(16) 0.0196(13) 0.0003(11) -0.0065(11) 0.0103(13)
C5 0.0267(15) 0.0456(17) 0.0195(12) -0.0083(12) 0.0021(11) 0.0050(13)
C6 0.0174(12) 0.0273(12) 0.0131(10) -0.0008(9) -0.0009(9) 0.0036(10)
C7 0.0238(14) 0.0293(13) 0.0192(12) 0.0032(10) 0.0018(10) 0.0068(11)
C8 0.0334(16) 0.0296(14) 0.0318(15) -0.0012(12) 0.0061(13) 0.0089(12)
C9 0.0216(14) 0.0425(17) 0.0344(16) -0.0063(13) 0.0051(12) 0.0079(12)
C10 0.0189(14) 0.0388(16) 0.0317(15) -0.0043(12) 0.0053(11) -0.0018(11)
C11 0.0123(11) 0.0317(13) 0.0205(12) -0.0030(10) -0.0018(9) -0.0001(10)
C12 0.0414(18) 0.0249(13) 0.0294(14) 0.0049(11) 0.0130(13) 0.0037(12)
C13 0.064(3) 0.0344(17) 0.051(2) 0.0167(15) 0.0196(19) 0.0110(17)
C14 0.052(2) 0.0366(17) 0.0402(18) -0.0048(14) 0.0155(16) -0.0163(15)
C15 0.0195(13) 0.0305(14) 0.0344(15) -0.0056(12) 0.0044(11) -0.0051(11)
C16 0.0375(18) 0.0422(19) 0.048(2) -0.0173(15) 0.0004(15) -0.0114(15)
C17 0.045(2) 0.0342(17) 0.056(2) -0.0015(15) 0.0200(17) -0.0068(15)
C18 0.0220(13) 0.0243(12) 0.0163(11) -0.0028(9) -0.0002(10) 0.0032(10)
C19 0.0223(14) 0.0325(14) 0.0241(13) -0.0037(11) 0.0013(11) 0.0037(11)
C20 0.0247(15) 0.0414(17) 0.0374(17) -0.0012(13) -0.0013(13) 0.0102(13)
C21 0.0400(19) 0.0364(17) 0.0467(19) 0.0074(14) 0.0014(15) 0.0158(14)
C22 0.0411(19) 0.0299(15) 0.0402(17) 0.0038(13) 0.0072(14) 0.0062(13)
C23 0.0267(15) 0.0256(13) 0.0324(15) -0.0023(11) 0.0042(12) 0.0030(11)
C24 0.0170(13) 0.0351(15) 0.0376(16) -0.0020(12) 0.0039(12) 0.0029(11)
C25 0.0286(17) 0.053(2) 0.054(2) -0.0025(17) 0.0186(15) 0.0026(15)
C26 0.0232(16) 0.0449(19) 0.059(2) -0.0124(16) -0.0017(15) 0.0001(14)
C27 0.0272(16) 0.0249(14) 0.066(2) -0.0003(14) 0.0125(15) 0.0006(12)
C28 0.042(2) 0.069(3) 0.058(2) 0.016(2) -0.0129(18) -0.0151(19)
C29 0.054(2) 0.0362(18) 0.068(3) -0.0153(17) 0.026(2) -0.0153(16)
C30 0.0217(13) 0.0208(11) 0.0192(11) 0.0012(9) -0.0026(10) -0.0023(10)
C31 0.0215(12) 0.0244(12) 0.0144(11) -0.0007(9) -0.0023(9) -0.0012(10)
C32 0.0158(12) 0.0227(12) 0.0174(11) 0.0030(9) 0.0041(9) 0.0040(9)
C33 0.0353(16) 0.0366(16) 0.0194(12) 0.0023(11) -0.0075(11) -0.0136(13)
C34 0.0255(13) 0.0314(14) 0.0155(11) 0.0031(9) 0.0013(10) -0.0049(11)
C35 0.0174(12) 0.0298(13) 0.0173(11) 0.0021(10) -0.0016(9) -0.0056(10)
C36 0.0277(15) 0.0316(14) 0.0190(12) 0.0022(10) 0.0005(11) -0.0066(11)
C37 0.0381(17) 0.0351(16) 0.0282(14) 0.0082(12) 0.0048(13) -0.0118(13)
C38 0.0299(17) 0.0504(19) 0.0370(17) 0.0089(14) 0.0093(14) -0.0113(14)
C39 0.0209(14) 0.0504(19) 0.0304(15) 0.0046(13) 0.0050(12) -0.0030(13)
C40 0.0202(13) 0.0326(14) 0.0230(13) 0.0039(11) -0.0021(10) -0.0036(11)
C41 0.0343(16) 0.0231(13) 0.0260(13) 0.0027(10) 0.0065(12) -0.0067(11)
C42 0.056(2) 0.0324(16) 0.0431(19) -0.0078(14) 0.0089(16) -0.0181(15)
C43 0.0403(18) 0.0352(16) 0.0358(17) 0.0083(13) 0.0070(14) 0.0058(14)
C44 0.0253(15) 0.0279(14) 0.0458(18) 0.0035(13) 0.0076(13) -0.0013(12)
C45 0.072(3) 0.051(2) 0.055(2) 0.0161(19) 0.004(2) 0.024(2)
C46 0.055(2) 0.051(2) 0.065(3) -0.0125(19) 0.020(2) 0.0026(19)
C47 0.0210(13) 0.0221(11) 0.0147(11) 0.0011(9) -0.0005(9) -0.0054(10)
C48 0.0226(13) 0.0267(13) 0.0216(12) 0.0005(10) 0.0011(10) -0.0040(10)
C49 0.0254(15) 0.0333(15) 0.0414(17) -0.0029(13) 0.0003(13) -0.0084(12)
C50 0.0425(19) 0.0301(15) 0.0466(19) -0.0101(14) -0.0004(15) -0.0144(14)
C51 0.0441(19) 0.0226(14) 0.0402(17) -0.0052(12) 0.0081(14) -0.0035(13)
C52 0.0296(15) 0.0192(12) 0.0226(12) 0.0022(9) 0.0063(11) -0.0020(10)
C53 0.0178(13) 0.0281(13) 0.0271(13) 0.0016(10) 0.0022(10) -0.0026(10)
C54 0.0238(15) 0.0422(17) 0.0345(16) 0.0056(13) 0.0071(12) -0.0003(12)
C55 0.0231(15) 0.0407(17) 0.0388(16) 0.0059(13) 0.0000(13) -0.0010(12)
C56 0.0308(16) 0.0190(12) 0.0439(17) 0.0044(11) 0.0126(13) 0.0019(11)
C57 0.0339(18) 0.062(2) 0.0424(19) -0.0152(17) -0.0065(15) 0.0128(17)
C58 0.053(2) 0.0452(19) 0.0384(18) 0.0096(15) 0.0178(16) 0.0223(17)
C59 0.0263(14) 0.0301(14) 0.0183(12) 0.0009(10) 0.0062(10) -0.0007(11)
C60 0.0323(15) 0.0223(12) 0.0256(13) 0.0011(10) 0.0128(12) -0.0016(11)
C61 0.0280(14) 0.0167(11) 0.0317(14) -0.0038(10) 0.0149(11) -0.0005(10)
C62 0.0241(14) 0.0246(13) 0.0286(14) -0.0044(10) 0.0031(11) -0.0047(11)
C63 0.0214(13) 0.0252(12) 0.0214(12) 0.0000(10) 0.0027(10) -0.0024(10)
C64 0.062(2) 0.0244(14) 0.049(2) -0.0073(13) 0.0369(18) -0.0124(14)
C65 0.047(2) 0.0366(18) 0.066(3) -0.0046(17) 0.0082(19) -0.0190(16)
C66 0.0279(14) 0.0248(13) 0.0210(12) 0.0033(10) 0.0054(11) 0.0008(11)
C67 0.0391(17) 0.0214(13) 0.0303(14) 0.0046(11) 0.0142(13) 0.0039(11)
C68 0.0367(17) 0.0236(13) 0.0420(17) 0.0105(12) 0.0151(14) 0.0090(12)
C69 0.0351(17) 0.0281(14) 0.0360(16) 0.0095(12) -0.0011(13) 0.0094(12)
C70 0.0267(14) 0.0254(13) 0.0249(13) 0.0050(10) -0.0004(11) 0.0013(11)
C71 0.084(3) 0.0352(18) 0.061(3) 0.0097(17) 0.036(2) 0.0222(19)
C72 0.109(4) 0.063(3) 0.097(4) 0.003(3) -0.011(3) 0.061(3)
S1_1 0.0316(10) 0.0253(10) 0.0215(8) -0.0031(7) -0.0030(7) 0.0028(8)
F1_1 0.047(3) 0.039(2) 0.046(3) -0.022(2) 0.006(2) -0.010(2)
F2_1 0.064(5) 0.051(3) 0.030(3) 0.007(3) 0.003(3) 0.027(3)
F3_1 0.037(3) 0.044(4) 0.049(4) 0.000(3) 0.018(3) -0.002(3)
O1_1 0.058(5) 0.031(4) 0.032(4) 0.007(3) -0.017(5) 0.008(4)
O2_1 0.034(3) 0.045(3) 0.039(3) -0.005(3) 0.012(3) 0.001(3)
O3_1 0.056(5) 0.030(3) 0.032(3) -0.010(3) -0.009(3) -0.004(3)
C1_1 0.034(4) 0.027(3) 0.030(3) -0.003(3) 0.001(3) 0.005(3)
S1_2 0.045(3) 0.0259(16) 0.0249(19) 0.0021(12) 0.0063(18) -0.0012(19)
F1_2 0.082(6) 0.028(3) 0.045(4) 0.004(3) 0.018(4) 0.007(3)
F2_2 0.140(7) 0.066(6) 0.033(3) 0.005(3) 0.029(4) -0.040(5)
F3_2 0.089(6) 0.084(6) 0.124(8) 0.058(6) -0.032(5) 0.012(5)
O1_2 0.058(5) 0.055(5) 0.034(4) -0.007(3) 0.023(4) -0.007(4)
O2_2 0.048(5) 0.038(4) 0.043(4) -0.003(3) 0.005(4) 0.014(5)
O3_2 0.072(7) 0.049(5) 0.034(4) -0.008(3) 0.007(4) -0.023(4)
C1_2 0.067(6) 0.037(5) 0.038(5) 0.016(4) 0.001(4) 0.000(4)
S1_3 0.028(3) 0.030(3) 0.040(4) -0.007(2) 0.006(2) -0.001(3)
F1_3 0.041(7) 0.146(18) 0.133(19) 0.091(14) 0.021(10) 0.043(8)
F2_3 0.084(11) 0.053(8) 0.22(2) 0.053(11) 0.046(13) -0.013(7)
F3_3 0.042(10) 0.141(18) 0.111(16) 0.084(11) 0.035(10) 0.045(11)
O1_3 0.064(12) 0.055(10) 0.074(11) -0.028(8) 0.011(8) -0.020(8)
O2_3 0.040(9) 0.056(10) 0.080(13) -0.023(9) 0.017(8) 0.005(7)
O3_3 0.032(8) 0.046(9) 0.036(8) -0.003(6) 0.006(8) 0.006(10)
C1_3 0.031(9) 0.068(10) 0.116(16) 0.050(10) 0.018(8) 0.022(8)

loop_
_atom_type_symbol
_atom_type_description
_atom_type_scat_dispersion_real
_atom_type_scat_dispersion_imag
_atom_type_scat_source
C C 0.0033 0.0016 'International Tables Vol C Tables 4.2.6.8 and 6.1.1.4'
H H 0.0000 0.0000 'International Tables Vol C Tables 4.2.6.8 and 6.1.1.4'
Bi Bi -4.1077 10.2566 'International Tables Vol C Tables 4.2.6.8 and 6.1.1.4'
F F 0.0171 0.0103 'International Tables Vol C Tables 4.2.6.8 and 6.1.1.4'
Ga Ga 0.2307 1.6083 'International Tables Vol C Tables 4.2.6.8 and 6.1.1.4'
N N 0.0061 0.0033 'International Tables Vol C Tables 4.2.6.8 and 6.1.1.4'
O O 0.0106 0.0060 'International Tables Vol C Tables 4.2.6.8 and 6.1.1.4'
S S 0.1246 0.1234 'International Tables Vol C Tables 4.2.6.8 and 6.1.1.4'

loop_
_geom_angle_atom_site_label_1
_geom_angle_atom_site_label_2
_geom_angle_atom_site_label_3
_geom_angle
_geom_angle_site_symmetry_1
_geom_angle_site_symmetry_3
_geom_angle_publ_flag
Ga1 Bi1 Ga2 113.779(12) . . ?
N2 Ga1 N1 93.35(8) . . ?
N2 Ga1 N5 100.11(9) . . ?
N1 Ga1 N5 98.68(9) . . ?
N2 Ga1 Bi1 106.34(6) . . ?
N1 Ga1 Bi1 130.51(6) . . ?
N5 Ga1 Bi1 120.85(6) . . ?
N4 Ga2 N3 93.45(8) . . ?
N4 Ga2 N7 99.81(8) . . ?
N3 Ga2 N7 97.53(9) . . ?
N4 Ga2 Bi1 105.46(6) . . ?
N3 Ga2 Bi1 132.46(6) . . ?
N7 Ga2 Bi1 120.69(6) . . ?
C1 N1 C6 118.6(2) . . ?
C1 N1 Ga1 121.74(17) . . ?
C6 N1 Ga1 119.61(15) . . ?
C3 N2 C18 120.0(2) . . ?
C3 N2 Ga1 122.34(17) . . ?
C18 N2 Ga1 117.61(15) . . ?
C30 N3 C35 117.6(2) . . ?
C30 N3 Ga2 122.49(17) . . ?
C35 N3 Ga2 119.88(15) . . ?
C32 N4 C47 119.4(2) . . ?
C32 N4 Ga2 123.01(17) . . ?
C47 N4 Ga2 117.60(15) . . ?
C63 N5 C59 116.2(2) . . ?
C63 N5 Ga1 120.05(17) . . ?
C59 N5 Ga1 123.74(18) . . ?
C61 N6 C64 122.7(3) . . ?
C61 N6 C65 121.2(3) . . ?
C64 N6 C65 115.7(3) . . ?
C70 N7 C66 116.3(2) . . ?
C70 N7 Ga2 119.71(18) . . ?
C66 N7 Ga2 124.00(18) . . ?
C68 N8 C71 120.8(3) . . ?
C68 N8 C72 119.5(3) . . ?
C71 N8 C72 119.7(3) . . ?
N1 C1 C2 123.9(2) . . ?
N1 C1 C4 120.6(2) . . ?
C2 C1 C4 115.5(2) . . ?
C1 C2 C3 128.5(2) . . ?
N2 C3 C2 123.3(2) . . ?
N2 C3 C5 120.1(2) . . ?
C2 C3 C5 116.5(2) . . ?
C7 C6 C11 121.7(2) . . ?
C7 C6 N1 120.1(2) . . ?
C11 C6 N1 118.2(2) . . ?
C8 C7 C6 117.9(3) . . ?
C8 C7 C12 119.5(3) . . ?
C6 C7 C12 122.6(2) . . ?
C9 C8 C7 121.3(3) . . ?
C10 C9 C8 120.1(3) . . ?
C9 C10 C11 121.5(3) . . ?
C10 C11 C6 117.5(3) . . ?
C10 C11 C15 121.0(2) . . ?
C6 C11 C15 121.5(2) . . ?
C7 C12 C14 109.7(2) . . ?
C7 C12 C13 113.4(3) . . ?
C14 C12 C13 110.9(3) . . ?
C11 C15 C17 113.8(2) . . ?
C11 C15 C16 110.6(3) . . ?
C17 C15 C16 109.9(3) . . ?
C19 C18 C23 120.9(2) . . ?
C19 C18 N2 120.6(2) . . ?
C23 C18 N2 118.3(2) . . ?
C20 C19 C18 118.0(3) . . ?
C20 C19 C24 119.0(3) . . ?
C18 C19 C24 123.0(2) . . ?
C21 C20 C19 121.7(3) . . ?
C20 C21 C22 119.8(3) . . ?
C21 C22 C23 121.0(3) . . ?
C22 C23 C18 118.5(3) . . ?
C22 C23 C27 119.5(3) . . ?
C18 C23 C27 121.9(3) . . ?
C19 C24 C26 110.8(3) . . ?
C19 C24 C25 110.9(3) . . ?
C26 C24 C25 110.5(3) . . ?
C23 C27 C29 114.0(3) . . ?
C23 C27 C28 110.6(3) . . ?
C29 C27 C28 109.2(3) . . ?
N3 C30 C31 124.0(2) . . ?
N3 C30 C33 120.1(2) . . ?
C31 C30 C33 115.9(2) . . ?
C30 C31 C32 128.1(2) . . ?
N4 C32 C31 123.3(2) . . ?
N4 C32 C34 120.4(2) . . ?
C31 C32 C34 116.3(2) . . ?
C40 C35 C36 121.3(2) . . ?
C40 C35 N3 118.1(2) . . ?
C36 C35 N3 120.6(2) . . ?
C37 C36 C35 118.0(3) . . ?
C37 C36 C41 119.5(3) . . ?
C35 C36 C41 122.4(2) . . ?
C38 C37 C36 121.1(3) . . ?
C39 C38 C37 120.0(3) . . ?
C38 C39 C40 121.5(3) . . ?
C39 C40 C35 118.0(3) . . ?
C39 C40 C44 120.5(3) . . ?
C35 C40 C44 121.3(2) . . ?
C36 C41 C43 110.1(2) . . ?
C36 C41 C42 113.1(3) . . ?
C43 C41 C42 110.2(3) . . ?
C45 C44 C46 110.2(3) . . ?
C45 C44 C40 111.1(3) . . ?
C46 C44 C40 113.6(3) . . ?
C48 C47 C52 121.2(2) . . ?
C48 C47 N4 120.3(2) . . ?
C52 C47 N4 118.4(2) . . ?
C49 C48 C47 118.3(3) . . ?
C49 C48 C53 118.6(3) . . ?
C47 C48 C53 123.1(2) . . ?
C50 C49 C48 121.4(3) . . ?
C51 C50 C49 119.8(3) . . ?
C50 C51 C52 121.5(3) . . ?
C51 C52 C47 117.9(3) . . ?
C51 C52 C56 120.1(3) . . ?
C47 C52 C56 122.0(2) . . ?
C48 C53 C55 110.5(2) . . ?
C48 C53 C54 112.1(2) . . ?
C55 C53 C54 109.8(2) . . ?
C52 C56 C57 111.0(3) . . ?
C52 C56 C58 113.9(3) . . ?
C57 C56 C58 109.3(3) . . ?
N5 C59 C60 124.0(3) . . ?
C59 C60 C61 119.9(3) . . ?
N6 C61 C60 122.5(3) . . ?
N6 C61 C62 121.6(3) . . ?
C60 C61 C62 115.9(2) . . ?
C63 C62 C61 120.0(3) . . ?
N5 C63 C62 123.9(2) . . ?
N7 C66 C67 124.2(3) . . ?
C66 C67 C68 119.2(3) . . ?
N8 C68 C69 121.9(3) . . ?
N8 C68 C67 122.1(3) . . ?
C69 C68 C67 115.9(3) . . ?
C70 C69 C68 120.5(3) . . ?
N7 C70 C69 123.8(3) . . ?
O2_1 S1_1 O3_1 115.2(4) . . ?
O2_1 S1_1 O1_1 115.3(5) . . ?
O3_1 S1_1 O1_1 115.0(4) . . ?
O2_1 S1_1 C1_1 102.8(4) . . ?
O3_1 S1_1 C1_1 103.2(4) . . ?
O1_1 S1_1 C1_1 102.9(4) . . ?
F1_1 C1_1 F2_1 107.5(6) . . ?
F1_1 C1_1 F3_1 107.1(6) . . ?
F2_1 C1_1 F3_1 107.4(7) . . ?
F1_1 C1_1 S1_1 111.3(5) . . ?
F2_1 C1_1 S1_1 111.4(5) . . ?
F3_1 C1_1 S1_1 111.8(6) . . ?
O2_2 S1_2 O3_2 115.1(6) . . ?
O2_2 S1_2 O1_2 115.7(6) . . ?
O3_2 S1_2 O1_2 114.7(5) . . ?
O2_2 S1_2 C1_2 103.6(6) . . ?
O3_2 S1_2 C1_2 103.9(5) . . ?
O1_2 S1_2 C1_2 101.2(5) . . ?
F1_2 C1_2 F2_2 108.1(9) . . ?
F1_2 C1_2 F3_2 108.0(8) . . ?
F2_2 C1_2 F3_2 107.7(8) . . ?
F1_2 C1_2 S1_2 111.2(7) . . ?
F2_2 C1_2 S1_2 110.3(7) . . ?
F3_2 C1_2 S1_2 111.3(8) . . ?
O2_3 S1_3 O1_3 115.8(9) . . ?
O2_3 S1_3 O3_3 116.0(10) . . ?
O1_3 S1_3 O3_3 115.0(10) . . ?
O2_3 S1_3 C1_3 102.0(11) . . ?
O1_3 S1_3 C1_3 103.0(12) . . ?
O3_3 S1_3 C1_3 101.9(12) . . ?
F3_3 C1_3 F2_3 108.3(14) . . ?
F3_3 C1_3 F1_3 107.5(14) . . ?
F2_3 C1_3 F1_3 106.7(13) . . ?
F3_3 C1_3 S1_3 112.7(18) . . ?
F2_3 C1_3 S1_3 113.1(14) . . ?
F1_3 C1_3 S1_3 108.2(14) . . ?

loop_
_geom_bond_atom_site_label_1
_geom_bond_atom_site_label_2
_geom_bond_distance
_geom_bond_site_symmetry_2
_geom_bond_publ_flag
Bi1 Ga1 2.6077(4) . ?
Bi1 Ga2 2.6131(4) . ?
Ga1 N2 1.996(2) . ?
Ga1 N1 1.997(2) . ?
Ga1 N5 2.031(2) . ?
Ga2 N4 1.996(2) . ?
Ga2 N3 1.999(2) . ?
Ga2 N7 2.043(2) . ?
N1 C1 1.338(3) . ?
N1 C6 1.449(3) . ?
N2 C3 1.333(3) . ?
N2 C18 1.442(3) . ?
N3 C30 1.337(3) . ?
N3 C35 1.449(3) . ?
N4 C32 1.325(3) . ?
N4 C47 1.451(3) . ?
N5 C63 1.346(3) . ?
N5 C59 1.358(3) . ?
N6 C61 1.352(3) . ?
N6 C64 1.459(4) . ?
N6 C65 1.460(4) . ?
N7 C70 1.349(3) . ?
N7 C66 1.356(3) . ?
N8 C68 1.346(4) . ?
N8 C71 1.460(5) . ?
N8 C72 1.481(6) . ?
C1 C2 1.397(4) . ?
C1 C4 1.514(4) . ?
C2 C3 1.399(4) . ?
C3 C5 1.510(4) . ?
C6 C7 1.406(4) . ?
C6 C11 1.409(4) . ?
C7 C8 1.397(4) . ?
C7 C12 1.518(4) . ?
C8 C9 1.378(4) . ?
C9 C10 1.376(4) . ?
C10 C11 1.401(4) . ?
C11 C15 1.517(4) . ?
C12 C14 1.524(5) . ?
C12 C13 1.528(4) . ?
C15 C17 1.517(4) . ?
C15 C16 1.534(4) . ?
C18 C19 1.402(4) . ?
C18 C23 1.407(4) . ?
C19 C20 1.397(4) . ?
C19 C24 1.516(4) . ?
C20 C21 1.371(5) . ?
C21 C22 1.383(5) . ?
C22 C23 1.394(4) . ?
C23 C27 1.519(4) . ?
C24 C26 1.526(4) . ?
C24 C25 1.535(4) . ?
C27 C29 1.519(5) . ?
C27 C28 1.528(5) . ?
C30 C31 1.399(4) . ?
C30 C33 1.512(4) . ?
C31 C32 1.414(4) . ?
C32 C34 1.508(3) . ?
C35 C40 1.404(4) . ?
C35 C36 1.406(4) . ?
C36 C37 1.397(4) . ?
C36 C41 1.519(4) . ?
C37 C38 1.384(5) . ?
C38 C39 1.373(5) . ?
C39 C40 1.395(4) . ?
C40 C44 1.528(4) . ?
C41 C43 1.529(4) . ?
C41 C42 1.532(4) . ?
C44 C45 1.522(5) . ?
C44 C46 1.524(5) . ?
C47 C48 1.399(4) . ?
C47 C52 1.414(4) . ?
C48 C49 1.391(4) . ?
C48 C53 1.521(4) . ?
C49 C50 1.380(5) . ?
C50 C51 1.378(5) . ?
C51 C52 1.391(4) . ?
C52 C56 1.511(4) . ?
C53 C55 1.529(4) . ?
C53 C54 1.540(4) . ?
C56 C57 1.522(5) . ?
C56 C58 1.529(4) . ?
C59 C60 1.368(4) . ?
C60 C61 1.409(4) . ?
C61 C62 1.415(4) . ?
C62 C63 1.370(4) . ?
C66 C67 1.373(4) . ?
C67 C68 1.419(4) . ?
C68 C69 1.414(4) . ?
C69 C70 1.362(4) . ?
S1_1 O2_1 1.451(6) . ?
S1_1 O3_1 1.451(6) . ?
S1_1 O1_1 1.464(7) . ?
S1_1 C1_1 1.817(8) . ?
F1_1 C1_1 1.329(7) . ?
F2_1 C1_1 1.334(8) . ?
F3_1 C1_1 1.347(9) . ?
S1_2 O2_2 1.447(7) . ?
S1_2 O3_2 1.447(7) . ?
S1_2 O1_2 1.451(7) . ?
S1_2 C1_2 1.829(11) . ?
F1_2 C1_2 1.323(10) . ?
F2_2 C1_2 1.329(10) . ?
F3_2 C1_2 1.334(10) . ?
S1_3 O2_3 1.441(10) . ?
S1_3 O1_3 1.452(10) . ?
S1_3 O3_3 1.459(11) . ?
S1_3 C1_3 1.81(2) . ?
F1_3 C1_3 1.341(13) . ?
F2_3 C1_3 1.333(13) . ?
F3_3 C1_3 1.329(14) . ?
